data_2213382
loop_
_publ_author_name
'Kukushkin, Nikolay V.'
'Ketrush, Petru M.'
'Haukka, Matti'

_publ_section_title
;
 (Benzoylformaldehyde
 oximato-\k^2^<i>N</i>,<i>O</i>)(benzoylformaldehyde
 oxime-\k<i>N</i>)chloridoplatinum(II)
;
_journal_coeditor_code HG2220
_journal_issue 5
_journal_name_full 'Acta Crystallographica Section E'
_journal_page_first m1286
_journal_page_last m1286
_journal_paper_doi 10.1107/S1600536807015747
_journal_volume 63
_journal_year 2007
_chemical_formula_iupac '[Pt (C8 H6 N O2) Cl (C8 H7 N O2)]'
_chemical_formula_moiety 'C16 H13 Cl N2 O4 Pt'
_chemical_formula_sum 'C16 H13 Cl N2 O4 Pt'
_chemical_formula_weight 527.82
_chemical_name_systematic
;
(Benzoylformaldehyde oximato-\k^2^N,O)(benzoylformaldehyde
oxime-\kN)chloridoplatinum(II)
;
_space_group_IT_number 14
_symmetry_cell_setting monoclinic
_symmetry_space_group_name_Hall '-P 2ybc'
_symmetry_space_group_name_H-M 'P 1 21/c 1'
_atom_sites_solution_hydrogens mixed
_atom_sites_solution_primary direct
_atom_sites_solution_secondary difmap
_audit_creation_method SHELXL-97
_cell_angle_alpha 90.00
_cell_angle_beta 97.163(2)
_cell_angle_gamma 90.00
_cell_formula_units_Z 4
_cell_length_a 7.1236(2)
_cell_length_b 18.0103(6)
_cell_length_c 12.5569(4)
_cell_measurement_reflns_used 16177
_cell_measurement_temperature 100(2)
_cell_measurement_theta_max 25.17
_cell_measurement_theta_min 2.26
_cell_volume 1598.45(9)
_computing_cell_refinement 'DENZO/SCALEPACK (Otwinowski & Minor, 1997)'
_computing_data_collection 'COLLECT (Nonius, 2004)'
_computing_data_reduction DENZO/SCALEPACK
_computing_molecular_graphics 'DIAMOND (Brandenburg, 2006)'
_computing_publication_material SHELXL97
_computing_structure_refinement 'SHELXL97 (Sheldrick, 1997)'
_computing_structure_solution 'SHELXS97 (Sheldrick, 1997)'
_diffrn_ambient_temperature 100(2)
_diffrn_detector_area_resol_mean 9
_diffrn_measured_fraction_theta_full 0.995
_diffrn_measured_fraction_theta_max 0.995
_diffrn_measurement_device '95mm CCD camera on \k-goniostat'
_diffrn_measurement_device_type 'Nonius KappaCCD'
_diffrn_measurement_method '\f scans and \w scans with \k offset'
_diffrn_radiation_monochromator 'horizontally mounted graphite crystal'
_diffrn_radiation_source 'fine-focus sealed tube'
_diffrn_radiation_type MoK\a
_diffrn_radiation_wavelength 0.71073
_diffrn_reflns_av_R_equivalents 0.0506
_diffrn_reflns_av_sigmaI/netI 0.0341
_diffrn_reflns_limit_h_max 8
_diffrn_reflns_limit_h_min -8
_diffrn_reflns_limit_k_max 21
_diffrn_reflns_limit_k_min -21
_diffrn_reflns_limit_l_max 15
_diffrn_reflns_limit_l_min -15
_diffrn_reflns_number 16177
_diffrn_reflns_theta_full 25.17
_diffrn_reflns_theta_max 25.17
_diffrn_reflns_theta_min 2.26
_diffrn_standards_decay_% 0
_diffrn_standards_number 0
_exptl_absorpt_coefficient_mu 8.968
_exptl_absorpt_correction_T_max 0.6361
_exptl_absorpt_correction_T_min 0.3519
_exptl_absorpt_correction_type multi-scan
_exptl_absorpt_process_details '(XPREP in SHELXTL; Sheldrick, 2005)'
_exptl_crystal_colour 'orange red'
_exptl_crystal_density_diffrn 2.193
_exptl_crystal_density_method 'not measured'
_exptl_crystal_description needle
_exptl_crystal_F_000 1000
_exptl_crystal_size_max 0.14
_exptl_crystal_size_mid 0.05
_exptl_crystal_size_min 0.05
_refine_diff_density_max 1.212
_refine_diff_density_min -1.174
_refine_ls_extinction_method none
_refine_ls_goodness_of_fit_ref 1.057
_refine_ls_hydrogen_treatment mixed
_refine_ls_matrix_type full
_refine_ls_number_parameters 221
_refine_ls_number_reflns 2855
_refine_ls_number_restraints 0
_refine_ls_restrained_S_all 1.057
_refine_ls_R_factor_all 0.0308
_refine_ls_R_factor_gt 0.0216
_refine_ls_shift/su_max 0.001
_refine_ls_shift/su_mean 0.000
_refine_ls_structure_factor_coef Fsqd
_refine_ls_weighting_details 'calc w=1/[\s^2^(Fo^2^)+(0.0141P)^2^+1.3333P] where P=(Fo^2^+2Fc^2^)/3'
_refine_ls_weighting_scheme calc
_refine_ls_wR_factor_gt 0.0407
_refine_ls_wR_factor_ref 0.0431
_reflns_number_gt 2439
_reflns_number_total 2855
_reflns_threshold_expression I>2\s(I)
_cod_data_source_file hg2220.cif
_cod_data_source_block I
_cod_original_sg_symbol_H-M 'P 21/c'
_cod_database_code 2213382
_cod_database_fobs_code 2213382

loop_
_symmetry_equiv_pos_as_xyz
'x, y, z'
'-x, y+1/2, -z+1/2'
'-x, -y, -z'
'x, -y-1/2, z-1/2'

loop_
_atom_site_type_symbol
_atom_site_label
_atom_site_fract_x
_atom_site_fract_y
_atom_site_fract_z
_atom_site_U_iso_or_equiv
_atom_site_adp_type
_atom_site_calc_flag
_atom_site_refinement_flags
_atom_site_occupancy
C C1 0.1876(5) 0.4606(2) -0.0671(3) 0.0183(9) Uani d . 1
H H1 0.1727 0.4803 -0.1379 0.022 Uiso calc R 1
C C2 0.2619(5) 0.5028(2) 0.0253(3) 0.0181(9) Uani d . 1
C C3 0.3210(5) 0.5805(2) 0.0197(3) 0.0175(9) Uani d . 1
C C4 0.3804(6) 0.6181(2) 0.1148(4) 0.0239(10) Uani d . 1
H H4 0.3826 0.5932 0.1816 0.029 Uiso calc R 1
C C5 0.4363(6) 0.6916(2) 0.1125(4) 0.0281(11) Uani d . 1
H H5 0.4765 0.7171 0.1775 0.034 Uiso calc R 1
C C6 0.4335(6) 0.7279(2) 0.0145(4) 0.0278(11) Uani d . 1
H H6 0.4711 0.7784 0.0129 0.033 Uiso calc R 1
C C7 0.3765(6) 0.6910(2) -0.0801(4) 0.0265(10) Uani d . 1
H H7 0.3759 0.7161 -0.1467 0.032 Uiso calc R 1
C C8 0.3200(5) 0.6175(2) -0.0786(4) 0.0220(10) Uani d . 1
H H8 0.2807 0.5922 -0.1439 0.026 Uiso calc R 1
C C9 0.0374(5) 0.2189(2) 0.1658(3) 0.0210(9) Uani d . 1
H H9 0.0588 0.2361 0.2378 0.025 Uiso calc R 1
C C10 -0.0491(6) 0.1426(2) 0.1463(3) 0.0201(9) Uani d . 1
C C11 0.0789(5) 0.0790(2) 0.1372(3) 0.0197(9) Uani d . 1
C C12 0.0063(6) 0.0068(2) 0.1389(3) 0.0212(10) Uani d . 1
H H12 -0.1236 -0.0008 0.1458 0.025 Uiso calc R 1
C C13 0.1232(6) -0.0531(2) 0.1304(3) 0.0247(10) Uani d . 1
H H13 0.0743 -0.1021 0.1322 0.030 Uiso calc R 1
C C14 0.3121(6) -0.0421(3) 0.1192(4) 0.0296(11) Uani d . 1
H H14 0.3919 -0.0837 0.1124 0.036 Uiso calc R 1
C C15 0.3855(6) 0.0293(3) 0.1179(4) 0.0325(11) Uani d . 1
H H15 0.5155 0.0364 0.1108 0.039 Uiso calc R 1
C C16 0.2703(6) 0.0897(3) 0.1270(3) 0.0264(10) Uani d . 1
H H16 0.3207 0.1385 0.1263 0.032 Uiso calc R 1
N N1 0.1419(4) 0.39174(18) -0.0447(3) 0.0193(8) Uani d . 1
N N2 0.0835(4) 0.26159(18) 0.0929(3) 0.0177(7) Uani d . 1
O O1 0.0805(4) 0.34699(16) -0.1200(2) 0.0263(7) Uani d . 1
O O2 0.2757(4) 0.47114(15) 0.1162(2) 0.0186(6) Uani d . 1
O O3 0.0550(5) 0.23008(18) -0.0082(3) 0.0316(8) Uani d . 1
H H03 0.061(8) 0.270(4) -0.056(5) 0.08(2) Uiso d . 1
O O4 -0.2187(4) 0.13761(15) 0.1456(2) 0.0251(7) Uani d . 1
Cl Cl1 0.26457(14) 0.34896(6) 0.28994(8) 0.0236(2) Uani d . 1
Pt Pt1 0.18476(2) 0.365032(8) 0.108499(12) 0.01658(6) Uani d . 1

loop_
_atom_site_aniso_label
_atom_site_aniso_U_11
_atom_site_aniso_U_22
_atom_site_aniso_U_33
_atom_site_aniso_U_12
_atom_site_aniso_U_13
_atom_site_aniso_U_23
C1 0.020(2) 0.016(2) 0.019(2) -0.0014(17) 0.0037(17) 0.0049(18)
C2 0.009(2) 0.018(2) 0.028(3) 0.0041(16) 0.0037(17) 0.0009(19)
C3 0.015(2) 0.016(2) 0.021(2) 0.0045(16) 0.0032(16) 0.0001(18)
C4 0.022(2) 0.023(3) 0.027(3) -0.0002(18) 0.0050(18) -0.0026(19)
C5 0.029(3) 0.023(2) 0.032(3) -0.0059(19) 0.005(2) -0.006(2)
C6 0.023(2) 0.018(2) 0.043(3) 0.0000(18) 0.010(2) 0.000(2)
C7 0.021(2) 0.025(3) 0.034(3) 0.0015(19) 0.0084(19) 0.010(2)
C8 0.018(2) 0.023(2) 0.025(3) 0.0024(17) 0.0027(18) 0.0009(18)
C9 0.024(2) 0.019(2) 0.020(2) 0.0011(18) 0.0023(18) -0.0009(19)
C10 0.029(2) 0.016(2) 0.015(2) -0.0036(19) 0.0007(17) 0.0043(18)
C11 0.024(2) 0.018(2) 0.017(2) -0.0021(18) 0.0010(17) 0.0004(18)
C12 0.022(2) 0.023(2) 0.018(2) -0.0027(18) 0.0011(17) 0.0003(19)
C13 0.033(3) 0.019(2) 0.021(3) -0.0042(19) -0.0024(19) 0.0018(19)
C14 0.031(3) 0.024(3) 0.032(3) 0.007(2) -0.003(2) -0.005(2)
C15 0.020(2) 0.038(3) 0.039(3) 0.001(2) 0.002(2) -0.006(2)
C16 0.026(2) 0.024(3) 0.028(3) -0.009(2) 0.0015(18) -0.003(2)
N1 0.0146(17) 0.0199(19) 0.024(2) -0.0008(14) 0.0054(14) -0.0022(16)
N2 0.0205(18) 0.0172(18) 0.0158(19) -0.0001(15) 0.0036(14) -0.0017(15)
O1 0.0374(18) 0.0210(17) 0.0201(17) -0.0086(13) 0.0016(13) -0.0041(13)
O2 0.0179(14) 0.0163(15) 0.0213(17) 0.0022(12) 0.0011(11) 0.0006(13)
O3 0.053(2) 0.0237(18) 0.0195(18) -0.0125(15) 0.0093(15) -0.0039(15)
O4 0.0198(16) 0.0215(16) 0.0342(19) -0.0010(13) 0.0031(13) 0.0031(14)
Cl1 0.0298(6) 0.0211(6) 0.0192(6) -0.0015(4) -0.0001(4) 0.0008(4)
Pt1 0.01681(9) 0.01454(9) 0.01845(10) 0.00001(7) 0.00242(6) -0.00053(8)

loop_
_atom_type_symbol
_atom_type_description
_atom_type_scat_dispersion_real
_atom_type_scat_dispersion_imag
_atom_type_scat_source
C C 0.0033 0.0016 'International Tables Vol C Tables 4.2.6.8 and 6.1.1.4'
H H 0.0000 0.0000 'International Tables Vol C Tables 4.2.6.8 and 6.1.1.4'
N N 0.0061 0.0033 'International Tables Vol C Tables 4.2.6.8 and 6.1.1.4'
O O 0.0106 0.0060 'International Tables Vol C Tables 4.2.6.8 and 6.1.1.4'
Cl Cl 0.1484 0.1585 'International Tables Vol C Tables 4.2.6.8 and 6.1.1.4'
Pt Pt -1.7033 8.3905 'International Tables Vol C Tables 4.2.6.8 and 6.1.1.4'

loop_
_geom_angle_atom_site_label_1
_geom_angle_atom_site_label_2
_geom_angle_atom_site_label_3
_geom_angle
_geom_angle_publ_flag
N1 C1 C2 113.7(4) ?
N1 C1 H1 123.2 ?
C2 C1 H1 123.2 ?
O2 C2 C1 118.0(3) yes
O2 C2 C3 118.8(4) ?
C1 C2 C3 123.2(4) ?
C4 C3 C8 119.4(4) ?
C4 C3 C2 118.9(4) ?
C8 C3 C2 121.7(4) ?
C5 C4 C3 120.4(4) ?
C5 C4 H4 119.8 ?
C3 C4 H4 119.8 ?
C4 C5 C6 119.7(4) ?
C4 C5 H5 120.2 ?
C6 C5 H5 120.2 ?
C7 C6 C5 120.5(4) ?
C7 C6 H6 119.8 ?
C5 C6 H6 119.8 ?
C6 C7 C8 120.2(4) ?
C6 C7 H7 119.9 ?
C8 C7 H7 119.9 ?
C7 C8 C3 119.8(4) ?
C7 C8 H8 120.1 ?
C3 C8 H8 120.1 ?
N2 C9 C10 124.7(4) ?
N2 C9 H9 117.6 ?
C10 C9 H9 117.6 ?
O4 C10 C11 124.5(4) ?
O4 C10 C9 117.0(4) ?
C11 C10 C9 118.3(3) ?
C16 C11 C12 119.7(4) ?
C16 C11 C10 121.3(4) ?
C12 C11 C10 119.1(4) ?
C13 C12 C11 119.9(4) ?
C13 C12 H12 120.0 ?
C11 C12 H12 120.0 ?
C12 C13 C14 120.1(4) ?
C12 C13 H13 119.9 ?
C14 C13 H13 119.9 ?
C13 C14 C15 120.3(4) ?
C13 C14 H14 119.8 ?
C15 C14 H14 119.8 ?
C16 C15 C14 120.1(4) ?
C16 C15 H15 119.9 ?
C14 C15 H15 119.9 ?
C15 C16 C11 119.8(4) ?
C15 C16 H16 120.1 ?
C11 C16 H16 120.1 ?
O1 N1 C1 120.3(4) yes
O1 N1 Pt1 124.5(3) ?
C1 N1 Pt1 115.1(3) ?
C9 N2 O3 113.1(3) yes
C9 N2 Pt1 128.1(3) ?
O3 N2 Pt1 118.8(2) ?
C2 O2 Pt1 113.2(2) ?
N2 O3 H03 105(4) ?
N1 Pt1 N2 97.01(14) ?
N1 Pt1 O2 79.94(12) yes
N2 Pt1 O2 176.47(12) ?
N1 Pt1 Cl1 171.42(10) ?
N2 Pt1 Cl1 91.22(10) yes
O2 Pt1 Cl1 91.91(8) ?

loop_
_geom_bond_atom_site_label_1
_geom_bond_atom_site_label_2
_geom_bond_distance
_geom_bond_publ_flag
C1 N1 1.322(5) yes
C1 C2 1.432(6) ?
C1 H1 0.9500 ?
C2 O2 1.270(5) yes
C2 C3 1.465(5) ?
C3 C4 1.392(6) ?
C3 C8 1.402(6) ?
C4 C5 1.383(6) ?
C4 H4 0.9500 ?
C5 C6 1.391(6) ?
C5 H5 0.9500 ?
C6 C7 1.378(6) ?
C6 H6 0.9500 ?
C7 C8 1.384(6) ?
C7 H7 0.9500 ?
C8 H8 0.9500 ?
C9 N2 1.269(5) yes
C9 C10 1.514(6) ?
C9 H9 0.9500 ?
C10 O4 1.211(5) yes
C10 C11 1.477(6) ?
C11 C16 1.398(6) ?
C11 C12 1.401(6) ?
C12 C13 1.375(6) ?
C12 H12 0.9500 ?
C13 C14 1.384(6) ?
C13 H13 0.9500 ?
C14 C15 1.389(6) ?
C14 H14 0.9500 ?
C15 C16 1.377(6) ?
C15 H15 0.9500 ?
C16 H16 0.9500 ?
N1 O1 1.278(4) yes
N1 Pt1 1.970(3) yes
N2 O3 1.383(4) yes
N2 Pt1 1.999(3) yes
O2 Pt1 2.016(3) yes
O3 H03 0.94(7) ?
Cl1 Pt1 2.2967(10) yes

loop_
_geom_hbond_atom_site_label_D
_geom_hbond_atom_site_label_H
_geom_hbond_atom_site_label_A
_geom_hbond_distance_DH
_geom_hbond_distance_HA
_geom_hbond_distance_DA
_geom_hbond_angle_DHA
_geom_hbond_publ_flag
O3 H03 O1 0.94(7) 1.62(7) 2.550(4) 170(6) yes
